data_7234834
loop_
_publ_author_name
'Pengtao Ma'
'Feng Hu'
'Rong Wan'
'Yu Huo'
'Dongdi Zhang'
'Jingyang Niu'
'Jingping Wang'

_publ_section_title
;
 Magnetic double-tartaric bridging mono-lanthanide substituted
 phosphotungstates with photochromic and switchable luminescence
 properties
;
_journal_name_full 'Journal of Materials Chemistry C'
_journal_page_first 5424
_journal_page_last 5433
_journal_paper_doi 10.1039/C6TC00960C
_journal_volume 4
_journal_year 2016
_chemical_formula_moiety 'C8 H4 O90 P2 W22 Yb2, 6(C4 H12 N), 10(O)'
_chemical_formula_sum 'C32 H86 N6 O100 P2 W22 Yb2'
_chemical_formula_weight 6607.78
_space_group_crystal_system orthorhombic
_space_group_IT_number 33
_space_group_name_Hall 'P 2c -2n'
_space_group_name_H-M_alt 'P n a 21'
_atom_sites_solution_hydrogens geom
_cell_angle_alpha 90
_cell_angle_beta 90
_cell_angle_gamma 90
_cell_formula_units_Z 4
_cell_length_a 22.1006(13)
_cell_length_b 13.0302(7)
_cell_length_c 51.964(3)
_cell_measurement_reflns_used 9474
_cell_measurement_temperature 296(2)
_cell_measurement_theta_max 25.93
_cell_measurement_theta_min 2.16
_cell_volume 14964.3(15)
_computing_cell_refinement 'Bruker SAINT'
_computing_data_collection 'Bruker APEX2'
_computing_data_reduction 'Bruker SAINT'
_computing_molecular_graphics 'Olex2 (Dolomanov et al., 2009)'
_computing_publication_material 'Olex2 (Dolomanov et al., 2009)'
_computing_structure_refinement 'SHELXL-2014/7 (Sheldrick, 2014)'
_computing_structure_solution 'ShelXS-1997 (Sheldrick, 2008)'
_diffrn_ambient_temperature 296.15
_diffrn_measured_fraction_theta_full 0.994
_diffrn_measured_fraction_theta_max 0.994
_diffrn_measurement_device_type 'Bruker APEX-II CCD'
_diffrn_measurement_method '\f and \w scans'
_diffrn_radiation_monochromator graphite
_diffrn_radiation_type MoK\a
_diffrn_radiation_wavelength 0.71073
_diffrn_reflns_av_R_equivalents 0.0923
_diffrn_reflns_av_unetI/netI 0.1119
_diffrn_reflns_Laue_measured_fraction_full 0.994
_diffrn_reflns_Laue_measured_fraction_max 0.994
_diffrn_reflns_limit_h_max 25
_diffrn_reflns_limit_h_min -26
_diffrn_reflns_limit_k_max 15
_diffrn_reflns_limit_k_min -15
_diffrn_reflns_limit_l_max 55
_diffrn_reflns_limit_l_min -61
_diffrn_reflns_number 72434
_diffrn_reflns_point_group_measured_fraction_full 0.994
_diffrn_reflns_point_group_measured_fraction_max 0.994
_diffrn_reflns_theta_full 25.100
_diffrn_reflns_theta_max 25.100
_diffrn_reflns_theta_min 1.611
_diffrn_standards_number 0
_exptl_absorpt_coefficient_mu 18.177
_exptl_absorpt_correction_T_max 0.7457
_exptl_absorpt_correction_T_min 0.2903
_exptl_absorpt_correction_type multi-scan
_exptl_absorpt_process_details
;
SADABS-2008/1 (Bruker,2008) was used for absorption correction.
wR2(int) was 0.1624 before and 0.0764 after correction.
The Ratio of minimum to maximum transmission is 0.3893.
The \l/2 correction factor is 0.0015.
;
_exptl_crystal_colour colorless
_exptl_crystal_density_diffrn 2.933
_exptl_crystal_density_meas .
_exptl_crystal_description block
_exptl_crystal_F_000 11672
_exptl_crystal_size_max 0.5
_exptl_crystal_size_mid 0.4
_exptl_crystal_size_min 0.16
_refine_diff_density_max 1.944
_refine_diff_density_min -1.926
_refine_diff_density_rms 0.328
_refine_ls_abs_structure_details
;
 Refined as an inversion twin.
;
_refine_ls_abs_structure_Flack 0.54(3)
_refine_ls_extinction_coef .
_refine_ls_extinction_method none
_refine_ls_goodness_of_fit_ref 1.017
_refine_ls_hydrogen_treatment constr
_refine_ls_matrix_type full
_refine_ls_number_parameters 806
_refine_ls_number_reflns 24070
_refine_ls_number_restraints 126
_refine_ls_restrained_S_all 1.015
_refine_ls_R_factor_all 0.1148
_refine_ls_R_factor_gt 0.0648
_refine_ls_shift/su_max 0.001
_refine_ls_shift/su_mean 0.000
_refine_ls_structure_factor_coef Fsqd
_refine_ls_weighting_details 'w=1/[\s^2^(Fo^2^)+(0.0440P)^2^+379.4301P] where P=(Fo^2^+2Fc^2^)/3'
_refine_ls_weighting_scheme calc
_refine_ls_wR_factor_gt 0.1370
_refine_ls_wR_factor_ref 0.1618
_reflns_Friedel_coverage 0.977
_reflns_Friedel_fraction_full 0.995
_reflns_Friedel_fraction_max 0.995
_reflns_number_gt 15651
_reflns_number_total 24070
_reflns_threshold_expression 'I > 2\s(I)'
_cod_data_source_file J-Mater-Chem-C-2016-4-5424.cif
_cod_data_source_block 3Yb
_cod_database_code 7234834
_shelx_space_group_comment
;
The symmetry employed for this shelxl refinement is uniquely defined
by the following loop, which should always be used as a source of
symmetry information in preference to the above space-group names.
They are only intended as comments.
;
_shelx_estimated_absorpt_t_max 0.159
_shelx_estimated_absorpt_t_min 0.040
_olex2_refinement_description
;
1. Twinned data refinement
 Scales: 0.46(3) 0.54(3)
2. Fixed Uiso
 At 1.2 times of:
  All C(H) groups
 At 1.5 times of:
  All C(H,H,H) groups
3. Restrained distances
 N2-C14 = N2-C15 = N3-C17 = N3-C20
 1.47 with sigma of 0.01
 N1-C9 = N1-C10 = N1-C11 = N1-C12
 1.47 with sigma of 0.01
 N2-C13 = N2-C14 = N2-C15 = N2-C16
 1.47 with sigma of 0.01
 N3-C17 = N3-C18 = N3-C19 = N3-C20
 1.47 with sigma of 0.01
 N4-C21 = N4-C22 = N4-C23 = N4-C24
 1.47 with sigma of 0.01
 N5-C25 = N5-C26 = N5-C27 = N5-C28
 1.47 with sigma of 0.01
 N6-C29 = N6-C30 = N6-C31 = N6-C32
 1.47 with sigma of 0.01
 C1-C2 \\sim C2-C3 \\sim C3-C4
 with sigma of 0.02
 C5-C6 \\sim C6-C7 \\sim C7-C8
 with sigma of 0.02
 C9-C10 \\sim C9-C11 \\sim C9-C12 \\sim C10-C11 \\sim C10-C12 \\sim C11-C12
 with sigma of 0.02
 C13-C14 \\sim C13-C15 \\sim C13-C16 \\sim C14-C15 \\sim C14-C16 \\sim C15-C16
 with sigma of 0.02
 C17-C18 \\sim C17-C19 \\sim C17-C20 \\sim C18-C19 \\sim C18-C20 \\sim C19-C20
 with sigma of 0.02
 C21-C22 \\sim C21-C23 \\sim C21-C24 \\sim C22-C23 \\sim C22-C24 \\sim C23-C24
 with sigma of 0.02
 C25-C26 \\sim C25-C27 \\sim C25-C28 \\sim C26-C27 \\sim C26-C28 \\sim C27-C28
 with sigma of 0.02
 C29-C30 \\sim C29-C31 \\sim C29-C32 \\sim C30-C31 \\sim C30-C32 \\sim C31-C32
 with sigma of 0.02
4. Rigid bond restraints
 O1, C5
 with sigma for 1-2 distances of 0.01 and sigma for 1-3 distances of 0.01
5. Uiso/Uaniso restraints and constraints
O1 \\sim C5: within 1.5A with sigma of 0.01 and sigma for terminal atoms of 0.02
6. Others
 Fixed Sof: O1W(0.5) O2W(0.5) O6W(0.5) O7W(0.5) O8W(0.5) O9W(0.5) O10W(0.5)
 O11W(0.65) O12W(0.35) O14W(0.5) O15W(0.5) O16W(0.5)
 Fixed Uiso: C10(0.19647) C17(0.20367) C20(0.16383) C21(0.14024) C24(0.12921)
 C28(0.1543)
7.a Ternary CH refined with riding coordinates:
 C2(H2), C3(H3), C6(H6), C7(H7)
7.b Me refined with riding coordinates:
 C9(H9A,H9B,H9C), C10(H10A,H10B,H10C), C11(H11A,H11B,H11C), C12(H12A,H12B,
 H12C), C13(H13A,H13B,H13C), C14(H14A,H14B,H14C), C15(H15A,H15B,H15C), C16(H16A,
 H16B,H16C), C17(H17A,H17B,H17C), C18(H18A,H18B,H18C), C19(H19A,H19B,H19C),
 C20(H20A,H20B,H20C), C21(H21A,H21B,H21C), C22(H22A,H22B,H22C), C23(H23A,H23B,
 H23C), C24(H24A,H24B,H24C), C25(H25A,H25B,H25C), C26(H26A,H26B,H26C), C27(H27A,
 H27B,H27C), C28(H28A,H28B,H28C), C29(H29A,H29B,H29C), C30(H30A,H30B,H30C),
 C31(H31A,H31B,H31C), C32(H32A,H32B,H32C)
;

loop_
_space_group_symop_operation_xyz
'x, y, z'
'-x, -y, z+1/2'
'x+1/2, -y+1/2, z'
'-x+1/2, y+1/2, z+1/2'

loop_
_atom_site_label
_atom_site_type_symbol
_atom_site_fract_x
_atom_site_fract_y
_atom_site_fract_z
_atom_site_U_iso_or_equiv
_atom_site_adp_type
_atom_site_occupancy
_atom_site_site_symmetry_order
_atom_site_calc_flag
_atom_site_refinement_flags_posn
_atom_site_refinement_flags_adp
_atom_site_refinement_flags_occupancy
_atom_site_disorder_assembly
_atom_site_disorder_group
W1 W 0.44513(9) 0.59558(16) 0.75913(4) 0.0388(5) Uani 1 1 d . . . . .
W2 W 0.32782(9) 0.26093(15) 0.75612(4) 0.0393(5) Uani 1 1 d . . . . .
W3 W 0.31492(10) 0.73537(16) 0.75752(4) 0.0409(5) Uani 1 1 d . . . . .
W4 W 0.44633(8) 0.59107(15) 0.68687(4) 0.0335(5) Uani 1 1 d . . . . .
W5 W 0.39217(8) 0.73656(14) 0.48078(4) 0.0341(5) Uani 1 1 d . . . . .
W6 W 0.27760(8) 0.41237(15) 0.48600(4) 0.0335(5) Uani 1 1 d . . . . .
W7 W 0.33216(9) 0.26551(15) 0.68936(4) 0.0350(5) Uani 1 1 d . . . . .
W8 W 0.27777(9) 0.39945(16) 0.41380(4) 0.0405(5) Uani 1 1 d . . . . .
W9 W 0.45296(8) 0.34924(13) 0.72506(4) 0.0354(4) Uani 1 1 d . . . . .
W10 W 0.18635(10) 0.41252(17) 0.75446(4) 0.0470(6) Uani 1 1 d . . . . .
W11 W 0.19322(9) 0.41301(15) 0.68760(4) 0.0409(5) Uani 1 1 d . . . . .
W12 W 0.40554(9) 0.27345(15) 0.48826(4) 0.0371(5) Uani 1 1 d . . . . .
W13 W 0.39565(10) 0.73347(15) 0.41391(4) 0.0405(5) Uani 1 1 d . . . . .
W14 W 0.53107(9) 0.58885(16) 0.48309(4) 0.0454(5) Uani 1 1 d . . . . .
W15 W 0.27081(8) 0.64951(13) 0.44596(4) 0.0346(4) Uani 1 1 d . . . . .
W16 W 0.53989(8) 0.35892(14) 0.45085(5) 0.0474(5) Uani 1 1 d . . . . .
W17 W 0.18358(8) 0.63914(13) 0.72180(5) 0.0444(5) Uani 1 1 d . . . . .
W18 W 0.40770(10) 0.25941(15) 0.41598(4) 0.0438(5) Uani 1 1 d . . . . .
W19 W 0.31823(9) 0.72914(15) 0.68529(4) 0.0363(5) Uani 1 1 d . . . . .
W20 W 0.53661(10) 0.58102(16) 0.41619(5) 0.0520(6) Uani 1 1 d . . . . .
W21 W 0.40307(11) 0.48145(17) 0.38104(4) 0.0506(6) Uani 1 1 d . . . . .
W22 W 0.31908(11) 0.50870(17) 0.79084(4) 0.0503(6) Uani 1 1 d . . . . .
Yb1 Yb 0.32486(10) 0.49834(17) 0.64084(5) 0.0445(6) Uani 1 1 d . . . . .
Yb2 Yb 0.40004(10) 0.50944(17) 0.53072(5) 0.0450(6) Uani 1 1 d . . . . .
P1 P 0.3215(4) 0.5025(6) 0.7223(2) 0.016(2) Uani 1 1 d . . . . .
P2 P 0.4015(4) 0.4946(7) 0.4494(3) 0.021(2) Uani 1 1 d . . . . .
C1 C 0.265(2) 0.649(4) 0.6001(10) 0.051(13) Uiso 1 1 d D . . . .
C2 C 0.329(2) 0.679(5) 0.5951(9) 0.066(16) Uiso 1 1 d D . . . .
H2 H 0.3374 0.7425 0.6044 0.079 Uiso 1 1 calc R . . . .
C3 C 0.339(2) 0.698(4) 0.5672(8) 0.049(13) Uiso 1 1 d D . . . .
H3 H 0.3167 0.7582 0.5611 0.059 Uiso 1 1 calc R . . . .
C4 C 0.405(2) 0.707(5) 0.5622(13) 0.076(18) Uiso 1 1 d D . . . .
C5 C 0.319(3) 0.297(5) 0.6084(12) 0.075(16) Uiso 1 1 d D U . . .
C6 C 0.384(2) 0.317(5) 0.6035(10) 0.071(17) Uiso 1 1 d D . . . .
H6 H 0.4064 0.2579 0.6096 0.085 Uiso 1 1 calc R . . . .
C7 C 0.399(2) 0.332(5) 0.5757(10) 0.071(17) Uiso 1 1 d D . . . .
H7 H 0.3888 0.2687 0.5664 0.086 Uiso 1 1 calc R . . . .
C8 C 0.463(2) 0.360(4) 0.5704(10) 0.057(14) Uiso 1 1 d D . . . .
C9 C 0.0010(17) 0.471(4) 0.4491(12) 0.13(3) Uiso 1 1 d D . . . .
H9A H 0.0041 0.4072 0.4581 0.195 Uiso 1 1 calc R . . . .
H9B H -0.0308 0.5117 0.4565 0.195 Uiso 1 1 calc R . . . .
H9C H -0.0078 0.4584 0.4313 0.195 Uiso 1 1 calc R . . . .
C10 C 0.072(3) 0.547(5) 0.4785(7) 0.196 Uiso 1 1 d D . . . .
H10A H 0.0755 0.4832 0.4875 0.295 Uiso 1 1 calc R . . . .
H10B H 0.1099 0.5837 0.4797 0.295 Uiso 1 1 calc R . . . .
H10C H 0.0405 0.5876 0.4859 0.295 Uiso 1 1 calc R . . . .
C11 C 0.054(2) 0.625(3) 0.4374(10) 0.09(2) Uiso 1 1 d D . . . .
H11A H 0.0217 0.6653 0.4448 0.141 Uiso 1 1 calc R . . . .
H11B H 0.0912 0.6619 0.4388 0.141 Uiso 1 1 calc R . . . .
H11C H 0.0451 0.6121 0.4196 0.141 Uiso 1 1 calc R . . . .
C12 C 0.1076(19) 0.466(4) 0.4399(11) 0.10(2) Uiso 1 1 d D . . . .
H12A H 0.1109 0.4017 0.4489 0.156 Uiso 1 1 calc R . . . .
H12B H 0.0989 0.4529 0.4221 0.156 Uiso 1 1 calc R . . . .
H12C H 0.1451 0.5026 0.4413 0.156 Uiso 1 1 calc R . . . .
C13 C -0.439(2) 0.357(4) 0.3480(10) 0.13(3) Uiso 1 1 d D . . . .
H13A H -0.4205 0.4072 0.3369 0.198 Uiso 1 1 calc R . . . .
H13B H -0.4648 0.3134 0.3381 0.198 Uiso 1 1 calc R . . . .
H13C H -0.4621 0.3916 0.3610 0.198 Uiso 1 1 calc R . . . .
C14 C -0.351(2) 0.363(4) 0.3753(9) 0.11(2) Uiso 1 1 d D . . . .
H14A H -0.3204 0.3221 0.3833 0.164 Uiso 1 1 calc R . . . .
H14B H -0.3330 0.4121 0.3640 0.164 Uiso 1 1 calc R . . . .
H14C H -0.3744 0.3975 0.3882 0.164 Uiso 1 1 calc R . . . .
C15 C -0.356(2) 0.242(3) 0.3406(8) 0.079(18) Uiso 1 1 d D . . . .
H15A H -0.3249 0.2016 0.3487 0.119 Uiso 1 1 calc R . . . .
H15B H -0.3818 0.1980 0.3307 0.119 Uiso 1 1 calc R . . . .
H15C H -0.3374 0.2916 0.3294 0.119 Uiso 1 1 calc R . . . .
C16 C -0.419(2) 0.219(3) 0.3773(9) 0.13(3) Uiso 1 1 d D . . . .
H16A H -0.3885 0.1783 0.3854 0.196 Uiso 1 1 calc R . . . .
H16B H -0.4428 0.2530 0.3903 0.196 Uiso 1 1 calc R . . . .
H16C H -0.4455 0.1749 0.3674 0.196 Uiso 1 1 calc R . . . .
C17 C -0.827(3) 0.106(4) -0.2603(11) 0.204 Uiso 1 1 d D . . . .
H17A H -0.8613 0.1489 -0.2575 0.306 Uiso 1 1 calc R . . . .
H17B H -0.8180 0.0680 -0.2448 0.306 Uiso 1 1 calc R . . . .
H17C H -0.7925 0.1472 -0.2648 0.306 Uiso 1 1 calc R . . . .
C18 C -0.7875(18) -0.033(4) -0.2858(11) 0.10(2) Uiso 1 1 d D . . . .
H18A H -0.7530 0.0085 -0.2903 0.149 Uiso 1 1 calc R . . . .
H18B H -0.7787 -0.0712 -0.2705 0.149 Uiso 1 1 calc R . . . .
H18C H -0.7963 -0.0793 -0.2996 0.149 Uiso 1 1 calc R . . . .
C19 C -0.8925(19) -0.029(4) -0.2744(13) 0.13(3) Uiso 1 1 d D . . . .
H19A H -0.9267 0.0151 -0.2715 0.198 Uiso 1 1 calc R . . . .
H19B H -0.9015 -0.0754 -0.2883 0.198 Uiso 1 1 calc R . . . .
H19C H -0.8840 -0.0672 -0.2591 0.198 Uiso 1 1 calc R . . . .
C20 C -0.854(3) 0.093(5) -0.3047(10) 0.164 Uiso 1 1 d D . . . .
H20A H -0.8879 0.1363 -0.3015 0.246 Uiso 1 1 calc R . . . .
H20B H -0.8193 0.1346 -0.3092 0.246 Uiso 1 1 calc R . . . .
H20C H -0.8625 0.0468 -0.3185 0.246 Uiso 1 1 calc R . . . .
C21 C 0.3121(18) 1.003(4) 0.4422(12) 0.140 Uiso 1 1 d D . . . .
H21A H 0.3251 0.9369 0.4479 0.210 Uiso 1 1 calc R . . . .
H21B H 0.3109 1.0046 0.4237 0.210 Uiso 1 1 calc R . . . .
H21C H 0.3399 1.0546 0.4482 0.210 Uiso 1 1 calc R . . . .
C22 C 0.210(3) 0.946(4) 0.4431(13) 0.20(5) Uiso 1 1 d D . . . .
H22A H 0.2232 0.8795 0.4489 0.293 Uiso 1 1 calc R . . . .
H22B H 0.1699 0.9589 0.4497 0.293 Uiso 1 1 calc R . . . .
H22C H 0.2087 0.9465 0.4247 0.293 Uiso 1 1 calc R . . . .
C23 C 0.232(2) 1.126(3) 0.4436(11) 0.11(2) Uiso 1 1 d D . . . .
H23A H 0.2592 1.1775 0.4497 0.163 Uiso 1 1 calc R . . . .
H23B H 0.2306 1.1276 0.4251 0.163 Uiso 1 1 calc R . . . .
H23C H 0.1918 1.1400 0.4502 0.163 Uiso 1 1 calc R . . . .
C24 C 0.253(3) 1.024(5) 0.4806(7) 0.129 Uiso 1 1 d D . . . .
H24A H 0.2661 0.9574 0.4864 0.194 Uiso 1 1 calc R . . . .
H24B H 0.2807 1.0751 0.4866 0.194 Uiso 1 1 calc R . . . .
H24C H 0.2133 1.0377 0.4871 0.194 Uiso 1 1 calc R . . . .
C25 C 0.507(2) 1.039(4) 0.7059(11) 0.16(4) Uiso 1 1 d D . . . .
H25A H 0.4963 1.1099 0.7080 0.237 Uiso 1 1 calc R . . . .
H25B H 0.5496 1.0307 0.7095 0.237 Uiso 1 1 calc R . . . .
H25C H 0.4992 1.0182 0.6885 0.237 Uiso 1 1 calc R . . . .
C26 C 0.488(2) 0.867(2) 0.7205(11) 0.086(19) Uiso 1 1 d D . . . .
H26A H 0.4649 0.8259 0.7322 0.129 Uiso 1 1 calc R . . . .
H26B H 0.4802 0.8459 0.7032 0.129 Uiso 1 1 calc R . . . .
H26C H 0.5306 0.8584 0.7242 0.129 Uiso 1 1 calc R . . . .
C27 C 0.4068(15) 0.989(4) 0.7185(12) 0.12(3) Uiso 1 1 d D . . . .
H27A H 0.3839 0.9472 0.7302 0.178 Uiso 1 1 calc R . . . .
H27B H 0.3960 1.0596 0.7208 0.178 Uiso 1 1 calc R . . . .
H27C H 0.3981 0.9685 0.7012 0.178 Uiso 1 1 calc R . . . .
C28 C 0.485(3) 1.008(5) 0.7502(8) 0.154 Uiso 1 1 d D . . . .
H28A H 0.4619 0.9667 0.7620 0.231 Uiso 1 1 calc R . . . .
H28B H 0.5273 0.9991 0.7536 0.231 Uiso 1 1 calc R . . . .
H28C H 0.4742 1.0787 0.7523 0.231 Uiso 1 1 calc R . . . .
C29 C -0.058(3) 0.748(5) 0.3360(10) 0.17(4) Uiso 1 1 d D . . . .
H29A H -0.0351 0.7093 0.3484 0.259 Uiso 1 1 calc R . . . .
H29B H -0.0771 0.8049 0.3445 0.259 Uiso 1 1 calc R . . . .
H29C H -0.0877 0.7053 0.3282 0.259 Uiso 1 1 calc R . . . .
C30 C 0.014(2) 0.701(4) 0.3034(11) 0.10(2) Uiso 1 1 d D . . . .
H30A H 0.0362 0.6623 0.3159 0.154 Uiso 1 1 calc R . . . .
H30B H -0.0163 0.6573 0.2956 0.154 Uiso 1 1 calc R . . . .
H30C H 0.0406 0.7262 0.2904 0.154 Uiso 1 1 calc R . . . .
C31 C 0.029(3) 0.854(5) 0.3281(14) 0.21(5) Uiso 1 1 d D . . . .
H31A H 0.0522 0.8152 0.3405 0.311 Uiso 1 1 calc R . . . .
H31B H 0.0562 0.8800 0.3151 0.311 Uiso 1 1 calc R . . . .
H31C H 0.0098 0.9104 0.3366 0.311 Uiso 1 1 calc R . . . .
C32 C -0.051(3) 0.847(5) 0.2973(11) 0.16(4) Uiso 1 1 d D . . . .
H32A H -0.0706 0.9039 0.3058 0.235 Uiso 1 1 calc R . . . .
H32B H -0.0244 0.8731 0.2842 0.235 Uiso 1 1 calc R . . . .
H32C H -0.0812 0.8043 0.2895 0.235 Uiso 1 1 calc R . . . .
O1 O 0.300(2) 0.209(4) 0.6013(10) 0.109(15) Uiso 1 1 d . U . . .
O2 O 0.3760(11) 0.6007(19) 0.4479(5) 0.030(6) Uiso 1 1 d . . . . .
O3 O 0.4557(13) 0.455(2) 0.7502(6) 0.037(8) Uiso 1 1 d . . . . .
O4 O 0.3454(11) 0.5626(19) 0.6989(5) 0.023(6) Uiso 1 1 d . . . . .
O5 O 0.3470(11) 0.3922(19) 0.7228(6) 0.033(6) Uiso 1 1 d . . . . .
O6 O 0.3169(11) 0.2796(19) 0.4887(5) 0.027(6) Uiso 1 1 d . . . . .
O7 O 0.2526(10) 0.4989(18) 0.7212(5) 0.029(6) Uiso 1 1 d . . . . .
O8 O 0.2644(13) 0.547(2) 0.4728(6) 0.036(8) Uiso 1 1 d . . . . .
O9 O 0.3790(11) 0.4384(19) 0.4732(5) 0.025(6) Uiso 1 1 d . . . . .
O10 O 0.4609(12) 0.454(2) 0.7005(5) 0.032(7) Uiso 1 1 d . . . . .
O11 O 0.2463(13) 0.307(2) 0.7540(6) 0.039(7) Uiso 1 1 d . . . . .
O12 O 0.3233(13) 0.275(2) 0.4086(6) 0.043(8) Uiso 1 1 d . . . . .
O13 O 0.3967(16) 0.845(3) 0.4984(7) 0.061(10) Uiso 1 1 d . . . . .
O14 O 0.2692(14) 0.376(2) 0.4477(7) 0.050(8) Uiso 1 1 d . . . . .
O15 O 0.3098(13) 0.463(2) 0.5150(6) 0.044(8) Uiso 1 1 d . . . . .
O16 O 0.4735(14) 0.698(2) 0.4775(6) 0.047(8) Uiso 1 1 d . . . . .
O17 O 0.4027(13) 0.720(2) 0.7646(6) 0.044(8) Uiso 1 1 d . . . . .
O18 O 0.3081(13) 0.728(2) 0.4186(6) 0.039(8) Uiso 1 1 d . . . . .
O19 O 0.3909(12) 0.239(2) 0.4502(6) 0.047(8) Uiso 1 1 d . . . . .
O20 O 0.3197(12) 0.200(2) 0.7232(7) 0.046(8) Uiso 1 1 d . . . . .
O21 O 0.1580(12) 0.372(2) 0.7212(6) 0.044(7) Uiso 1 1 d . . . . .
O22 O 0.4711(10) 0.5023(18) 0.4489(5) 0.029(6) Uiso 1 1 d . . . . .
O23 O 0.4163(13) 0.551(2) 0.6571(6) 0.042(8) Uiso 1 1 d . . . . .
O24 O 0.3393(13) 0.557(2) 0.7473(6) 0.040(8) Uiso 1 1 d . . . . .
O25 O 0.3834(12) 0.439(2) 0.4244(5) 0.028(7) Uiso 1 1 d . . . . .
O26 O 0.4035(14) 0.719(2) 0.6846(6) 0.047(8) Uiso 1 1 d . . . . .
O27 O 0.2644(13) 0.544(2) 0.4214(6) 0.036(7) Uiso 1 1 d . . . . .
O28 O 0.3111(13) 0.856(2) 0.6745(6) 0.039(8) Uiso 1 1 d . . . . .
O29 O 0.3491(12) 0.367(2) 0.6672(5) 0.034(7) Uiso 1 1 d . . . . .
O30 O 0.4859(13) 0.306(2) 0.4760(6) 0.038(7) Uiso 1 1 d . . . . .
O31 O 0.3319(15) 0.160(3) 0.6698(6) 0.051(9) Uiso 1 1 d . . . . .
O32 O 0.3072(12) 0.741(2) 0.4708(5) 0.033(7) Uiso 1 1 d . . . . .
O33 O 0.4051(11) 0.801(2) 0.4437(5) 0.033(7) Uiso 1 1 d . . . . .
O34 O 0.3415(16) 0.373(3) 0.7790(7) 0.061(10) Uiso 1 1 d . . . . .
O35 O 0.3309(11) 0.760(2) 0.7230(6) 0.036(7) Uiso 1 1 d . . . . .
O36 O 0.3105(14) 0.666(2) 0.6559(6) 0.041(8) Uiso 1 1 d . . . . .
O37 O 0.4165(12) 0.263(2) 0.7001(5) 0.034(7) Uiso 1 1 d . . . . .
O38 O 0.5206(13) 0.297(2) 0.7265(6) 0.049(8) Uiso 1 1 d . . . . .
O39 O 0.2395(13) 0.692(2) 0.6973(6) 0.041(8) Uiso 1 1 d . . . . .
O40 O 0.4143(14) 0.344(2) 0.5158(6) 0.044(8) Uiso 1 1 d . . . . .
O41 O 0.2081(15) 0.378(3) 0.4944(6) 0.054(9) Uiso 1 1 d . . . . .
O42 O 0.4844(16) 0.531(3) 0.5062(7) 0.058(10) Uiso 1 1 d . . . . .
O43 O 0.3806(13) 0.640(2) 0.5033(6) 0.039(8) Uiso 1 1 d . . . . .
O44 O 0.2474(12) 0.306(2) 0.6924(6) 0.037(7) Uiso 1 1 d . . . . .
O45 O 0.5143(14) 0.624(3) 0.7711(6) 0.050(9) Uiso 1 1 d . . . . .
O46 O 0.2383(13) 0.471(2) 0.6658(6) 0.038(7) Uiso 1 1 d . . . . .
O47 O 0.4118(13) 0.270(2) 0.7499(6) 0.039(8) Uiso 1 1 d . . . . .
O48 O 0.4538(11) 0.6275(19) 0.7250(6) 0.029(6) Uiso 1 1 d . . . . .
O49 O 0.1990(13) 0.698(2) 0.4452(6) 0.049(8) Uiso 1 1 d . . . . .
O50 O 0.3990(17) 0.830(3) 0.3912(7) 0.067(11) Uiso 1 1 d . . . . .
O51 O 0.2330(14) 0.692(2) 0.7479(6) 0.048(8) Uiso 1 1 d . . . . .
O52 O 0.4780(13) 0.684(2) 0.4147(6) 0.043(8) Uiso 1 1 d . . . . .
O53 O 0.5185(14) 0.632(2) 0.6789(6) 0.047(8) Uiso 1 1 d . . . . .
O54 O 0.4867(14) 0.300(2) 0.4260(6) 0.049(9) Uiso 1 1 d . . . . .
O55 O 0.3835(13) 0.615(2) 0.3922(6) 0.042(8) Uiso 1 1 d . . . . .
O56 O 0.3188(15) 0.440(3) 0.3829(7) 0.056(9) Uiso 1 1 d . . . . .
O57 O 0.4204(15) 0.137(3) 0.4039(7) 0.059(10) Uiso 1 1 d . . . . .
O58 O 0.3217(14) 0.157(2) 0.7762(6) 0.048(9) Uiso 1 1 d . . . . .
O59 O 0.3024(15) 0.651(3) 0.7877(7) 0.057(10) Uiso 1 1 d . . . . .
O60 O 0.2414(15) 0.480(2) 0.7782(7) 0.055(9) Uiso 1 1 d . . . . .
O61 O 0.1538(14) 0.544(2) 0.6972(6) 0.046(8) Uiso 1 1 d . . . . .
O62 O 0.4032(13) 0.541(2) 0.7884(6) 0.042(8) Uiso 1 1 d . . . . .
O63 O 0.4148(17) 0.152(3) 0.4977(7) 0.063(10) Uiso 1 1 d . . . . .
O64 O 0.2082(16) 0.363(3) 0.4005(7) 0.067(11) Uiso 1 1 d . . . . .
O65 O 0.1258(13) 0.729(2) 0.7204(7) 0.054(8) Uiso 1 1 d . . . . .
O66 O 0.5888(18) 0.627(3) 0.3955(8) 0.077(12) Uiso 1 1 d . . . . .
O67 O 0.4180(16) 0.341(3) 0.3830(7) 0.064(10) Uiso 1 1 d . . . . .
O68 O 0.4811(15) 0.509(2) 0.3937(6) 0.053(9) Uiso 1 1 d . . . . .
O69 O 0.425(2) 0.793(4) 0.5706(9) 0.096(14) Uiso 1 1 d . . . . .
O70 O 0.3023(15) 0.858(3) 0.7695(7) 0.057(10) Uiso 1 1 d . . . . .
O71 O 0.1322(16) 0.367(3) 0.7743(7) 0.064(10) Uiso 1 1 d . . . . .
O72 O 0.5632(13) 0.624(2) 0.4473(6) 0.051(8) Uiso 1 1 d . . . . .
O73 O 0.5689(14) 0.447(2) 0.4238(6) 0.046(8) Uiso 1 1 d . . . . .
O74 O 0.3239(13) 0.608(2) 0.5533(6) 0.046(8) Uiso 1 1 d . . . . .
O75 O 0.1376(16) 0.355(3) 0.6692(7) 0.066(11) Uiso 1 1 d . . . . .
O76 O 0.2228(19) 0.701(3) 0.5906(8) 0.082(12) Uiso 1 1 d . . . . .
O77 O 0.5961(15) 0.277(3) 0.4507(7) 0.068(10) Uiso 1 1 d . . . . .
O78 O 0.5858(16) 0.645(3) 0.5007(7) 0.065(11) Uiso 1 1 d . . . . .
O79 O 0.311(2) 0.490(3) 0.8223(10) 0.097(15) Uiso 1 1 d . . . . .
O80 O 0.5705(14) 0.458(3) 0.4756(7) 0.052(9) Uiso 1 1 d . . . . .
O81 O 0.4013(15) 0.402(3) 0.6182(7) 0.055(9) Uiso 1 1 d . . . . .
O82 O 0.1548(14) 0.546(2) 0.7482(6) 0.048(9) Uiso 1 1 d . . . . .
O83 O 0.2843(15) 0.362(3) 0.6180(7) 0.057(9) Uiso 1 1 d . . . . .
O84 O 0.4151(16) 0.498(3) 0.3491(8) 0.066(11) Uiso 1 1 d . . . . .
O85 O 0.2546(18) 0.568(3) 0.6118(7) 0.076(12) Uiso 1 1 d . . . . .
O86 O 0.4749(15) 0.435(3) 0.5581(7) 0.060(10) Uiso 1 1 d . . . . .
O87 O 0.4391(16) 0.644(3) 0.5521(7) 0.062(10) Uiso 1 1 d . . . . .
O88 O 0.3610(17) 0.415(3) 0.5657(7) 0.071(11) Uiso 1 1 d . . . . .
O89 O 0.3695(15) 0.599(3) 0.6052(7) 0.058(9) Uiso 1 1 d . . . . .
O90 O 0.504(3) 0.295(4) 0.5780(10) 0.125(18) Uiso 1 1 d . . . . .
N1 N 0.0586(13) 0.527(2) 0.4512(6) 0.054(11) Uiso 1 1 d D . . . .
N2 N -0.3915(12) 0.295(2) 0.3603(5) 0.049(10) Uiso 1 1 d D . . . .
N3 N -0.8397(14) 0.034(2) -0.2813(7) 0.059(11) Uiso 1 1 d D . . . .
N4 N 0.2515(14) 1.025(2) 0.4523(7) 0.062(12) Uiso 1 1 d D . . . .
N5 N 0.4717(14) 0.976(2) 0.7237(7) 0.072(13) Uiso 1 1 d D . . . .
N6 N -0.0164(16) 0.788(3) 0.3161(7) 0.087(16) Uiso 1 1 d D . . . .
O1W O -0.264(4) 0.089(6) -0.4382(15) 0.08(2) Uiso 0.5 1 d . . P . .
O2W O -0.016(3) 0.867(5) -0.3866(12) 0.053(17) Uiso 0.5 1 d . . P . .
O3W O 0.0496(16) 0.150(3) 0.5239(7) 0.064(10) Uiso 1 1 d . . . . .
O4W O 0.242(3) 0.673(4) 0.5207(11) 0.13(2) Uiso 1 1 d . . . . .
O5W O -0.012(2) 0.156(4) -0.3505(10) 0.109(17) Uiso 1 1 d . . . . .
O6W O -0.160(4) 0.502(7) -0.1882(18) 0.10(3) Uiso 0.5 1 d . . P . .
O7W O 0.560(3) 0.587(5) 0.5626(13) 0.058(19) Uiso 0.5 1 d . . P . .
O8W O -0.977(4) 0.357(6) -0.3577(16) 0.09(3) Uiso 0.5 1 d . . P . .
O9W O 0.276(3) 1.178(5) 0.5342(14) 0.07(2) Uiso 0.5 1 d . . P . .
O10W O -0.028(4) 0.510(6) 0.3713(15) 0.08(2) Uiso 0.5 1 d . . P . .
O11W O 0.409(2) 0.997(4) 0.5357(10) 0.058(14) Uiso 0.65 1 d . . P A 1
O12W O 0.321(7) 0.958(12) 0.540(3) 0.13(5) Uiso 0.35 1 d . . P B 2
O13W O 0.169(2) 0.655(4) 0.6482(9) 0.093(14) Uiso 1 1 d . . . . .
O14W O 0.369(5) 1.016(8) 0.585(2) 0.11(3) Uiso 0.5 1 d . . P . .
O15W O 0.521(4) 0.805(7) 0.5347(17) 0.10(3) Uiso 0.5 1 d . . P . .
O16W O 0.162(3) 0.394(6) 0.6129(15) 0.07(2) Uiso 0.5 1 d . . P . .

loop_
_atom_site_aniso_label
_atom_site_aniso_U_11
_atom_site_aniso_U_22
_atom_site_aniso_U_33
_atom_site_aniso_U_23
_atom_site_aniso_U_13
_atom_site_aniso_U_12
W1 0.0474(13) 0.0401(12) 0.0291(12) -0.0024(9) -0.0131(9) -0.0097(9)
W2 0.0518(14) 0.0302(11) 0.0358(12) 0.0092(9) -0.0010(9) -0.0044(9)
W3 0.0554(14) 0.0330(11) 0.0343(12) -0.0113(9) 0.0031(9) -0.0040(10)
W4 0.0342(11) 0.0371(11) 0.0292(11) 0.0042(9) 0.0023(8) -0.0052(8)
W5 0.0395(12) 0.0293(10) 0.0336(11) -0.0073(9) -0.0014(8) 0.0017(8)
W6 0.0366(11) 0.0367(11) 0.0273(11) 0.0042(9) 0.0046(8) -0.0046(8)
W7 0.0408(12) 0.0310(10) 0.0331(11) -0.0059(9) -0.0045(8) -0.0019(8)
W8 0.0549(13) 0.0376(11) 0.0290(11) -0.0043(9) -0.0103(9) -0.0073(9)
W9 0.0339(9) 0.0303(9) 0.0418(12) 0.0038(10) -0.0072(9) 0.0013(7)
W10 0.0438(13) 0.0421(12) 0.0550(14) 0.0006(11) 0.0186(10) -0.0091(9)
W11 0.0338(11) 0.0367(11) 0.0520(13) -0.0040(10) -0.0105(10) -0.0033(9)
W12 0.0470(12) 0.0315(10) 0.0328(12) 0.0059(9) 0.0011(9) -0.0016(8)
W13 0.0566(14) 0.0309(11) 0.0341(12) 0.0069(9) 0.0081(9) -0.0017(9)
W14 0.0350(11) 0.0396(12) 0.0616(15) -0.0042(11) -0.0066(10) -0.0023(9)
W15 0.0365(10) 0.0321(10) 0.0352(11) 0.0001(9) -0.0031(9) 0.0006(8)
W16 0.0366(10) 0.0351(10) 0.0704(15) -0.0030(12) 0.0140(11) 0.0030(8)
W17 0.0322(10) 0.0331(10) 0.0677(14) -0.0032(12) 0.0049(11) 0.0014(8)
W18 0.0636(15) 0.0313(11) 0.0366(12) -0.0085(10) 0.0118(10) -0.0030(10)
W19 0.0425(12) 0.0315(11) 0.0348(12) 0.0059(9) -0.0053(9) 0.0000(8)
W20 0.0492(13) 0.0382(12) 0.0687(16) 0.0006(11) 0.0296(12) -0.0028(9)
W21 0.0834(18) 0.0450(13) 0.0232(12) -0.0022(9) 0.0143(10) -0.0025(11)
W22 0.0799(18) 0.0526(14) 0.0185(11) -0.0019(10) 0.0048(10) -0.0098(12)
Yb1 0.0596(16) 0.0506(15) 0.0233(12) -0.0003(10) -0.0064(10) 0.0019(12)
Yb2 0.0594(16) 0.0512(15) 0.0246(12) -0.0022(10) -0.0062(10) 0.0058(12)
P1 0.015(5) 0.017(4) 0.016(6) 0.001(5) 0.001(4) -0.003(4)
P2 0.022(5) 0.017(5) 0.025(6) -0.003(5) 0.008(4) -0.005(4)

loop_
_atom_type_symbol
_atom_type_description
_atom_type_scat_dispersion_real
_atom_type_scat_dispersion_imag
_atom_type_scat_source
C C 0.0033 0.0016 'International Tables Vol C Tables 4.2.6.8 and 6.1.1.4'
H H 0.0000 0.0000 'International Tables Vol C Tables 4.2.6.8 and 6.1.1.4'
N N 0.0061 0.0033 'International Tables Vol C Tables 4.2.6.8 and 6.1.1.4'
O O 0.0106 0.0060 'International Tables Vol C Tables 4.2.6.8 and 6.1.1.4'
P P 0.1023 0.0942 'International Tables Vol C Tables 4.2.6.8 and 6.1.1.4'
W W -0.8490 6.8722 'International Tables Vol C Tables 4.2.6.8 and 6.1.1.4'
Yb Yb -0.3850 5.5486 'International Tables Vol C Tables 4.2.6.8 and 6.1.1.4'

loop_
_geom_angle_atom_site_label_1
_geom_angle_atom_site_label_2
_geom_angle_atom_site_label_3
_geom_angle
_geom_angle_site_symmetry_1
_geom_angle_site_symmetry_3
O3 W1 O24 81.9(11) . .
O3 W1 O62 84.1(13) . .
O17 W1 O3 157.0(13) . .
O17 W1 O24 75.1(12) . .
O17 W1 O62 87.5(13) . .
O45 W1 O3 101.1(14) . .
O45 W1 O17 101.6(15) . .
O45 W1 O24 172.7(13) . .
O45 W1 O48 102.1(14) . .
O45 W1 O62 103.2(14) . .
O48 W1 O3 88.3(12) . .
O48 W1 O17 90.2(12) . .
O48 W1 O24 84.5(10) . .
O48 W1 O62 154.5(12) . .
O62 W1 O24 70.4(11) . .
O11 W2 O5 84.6(10) . .
O11 W2 O34 86.9(14) . .
O20 W2 O5 70.9(11) . .
O20 W2 O11 89.4(12) . .
O20 W2 O34 153.8(14) . .
O34 W2 O5 83.0(13) . .
O47 W2 O5 70.6(11) . .
O47 W2 O11 154.6(13) . .
O47 W2 O20 87.9(12) . .
O47 W2 O34 84.5(14) . .
O58 W2 O5 170.6(12) . .
O58 W2 O11 102.0(14) . .
O58 W2 O20 102.2(14) . .
O58 W2 O34 103.9(15) . .
O58 W2 O47 103.3(14) . .
O17 W3 O24 74.3(11) . .
O35 W3 O17 90.6(12) . .
O35 W3 O24 85.1(11) . .
O35 W3 O51 88.9(12) . .
O35 W3 O59 155.5(13) . .
O51 W3 O17 157.1(13) . .
O51 W3 O24 82.8(12) . .
O59 W3 O17 86.1(14) . .
O59 W3 O24 70.6(13) . .
O59 W3 O51 84.9(14) . .
O70 W3 O17 100.6(14) . .
O70 W3 O24 171.1(14) . .
O70 W3 O35 102.4(14) . .
O70 W3 O51 101.9(14) . .
O70 W3 O59 102.0(16) . .
O4 W4 Yb1 56.3(6) . .
O10 W4 Yb1 93.1(8) . .
O10 W4 O4 85.1(10) . .
O10 W4 O48 81.2(11) . .
O23 W4 Yb1 23.9(10) . .
O23 W4 O4 80.2(11) . .
O23 W4 O10 96.2(13) . .
O23 W4 O26 91.1(14) . .
O23 W4 O48 161.8(12) . .
O26 W4 Yb1 83.6(9) . .
O26 W4 O4 71.6(11) . .
O26 W4 O10 154.1(12) . .
O26 W4 O48 84.1(12) . .
O48 W4 Yb1 137.9(7) . .
O48 W4 O4 81.7(9) . .
O53 W4 Yb1 126.9(10) . .
O53 W4 O4 171.0(12) . .
O53 W4 O10 102.6(13) . .
O53 W4 O23 103.3(14) . .
O53 W4 O26 99.8(14) . .
O53 W4 O48 94.8(12) . .
O13 W5 O2 167.9(14) . .
O13 W5 O16 102.5(16) . .
O13 W5 O32 100.1(15) . .
O13 W5 O33 98.7(14) . .
O13 W5 O43 104.5(16) . .
O16 W5 O2 83.4(11) . .
O16 W5 O32 155.3(13) . .
O16 W5 O33 83.9(12) . .
O32 W5 O2 72.6(10) . .
O32 W5 O33 82.9(11) . .
O33 W5 O2 71.2(9) . .
O43 W5 O2 85.8(11) . .
O43 W5 O16 90.6(14) . .
O43 W5 O32 93.4(12) . .
O43 W5 O33 156.8(12) . .
O6 W6 Yb2 86.2(8) . .
O6 W6 O9 74.0(10) . .
O6 W6 O14 84.4(12) . .
O8 W6 Yb2 91.3(9) . .
O8 W6 O6 156.3(12) . .
O8 W6 O9 85.0(11) . .
O8 W6 O14 81.6(13) . .
O9 W6 Yb2 56.4(6) . .
O14 W6 Yb2 137.5(9) . .
O14 W6 O9 81.2(11) . .
O15 W6 Yb2 22.5(10) . .
O15 W6 O6 95.1(12) . .
O15 W6 O8 91.4(13) . .
O15 W6 O9 78.9(12) . .
O15 W6 O14 159.3(13) . .
O41 W6 Yb2 126.2(11) . .
O41 W6 O6 98.8(14) . .
O41 W6 O8 101.7(14) . .
O41 W6 O9 172.4(13) . .
O41 W6 O14 96.2(14) . .
O41 W6 O15 104.3(15) . .
O20 W7 O5 71.0(11) . .
O29 W7 O5 85.8(11) . .
O29 W7 O20 156.8(13) . .
O29 W7 O37 89.9(12) . .
O29 W7 O44 92.9(12) . .
O31 W7 O5 167.5(13) . .
O31 W7 O20 100.5(14) . .
O31 W7 O29 102.4(14) . .
O31 W7 O37 99.1(14) . .
O31 W7 O44 105.2(14) . .
O37 W7 O5 71.2(10) . .
O37 W7 O20 82.6(12) . .
O37 W7 O44 154.3(12) . .
O44 W7 O5 83.5(10) . .
O44 W7 O20 84.9(12) . .
O12 W8 O25 73.3(11) . .
O12 W8 O27 157.2(12) . .
O14 W8 O12 92.8(13) . .
O14 W8 O25 85.2(12) . .
O14 W8 O27 87.2(13) . .
O14 W8 O56 156.5(14) . .
O27 W8 O25 83.9(11) . .
O56 W8 O12 82.3(14) . .
O56 W8 O25 71.3(12) . .
O56 W8 O27 88.7(13) . .
O64 W8 O12 100.1(15) . .
O64 W8 O14 104.2(16) . .
O64 W8 O25 168.9(14) . .
O64 W8 O27 102.1(15) . .
O64 W8 O56 99.2(16) . .
O3 W9 O5 84.1(11) . .
O3 W9 O37 156.1(12) . .
O10 W9 O3 86.5(12) . .
O10 W9 O5 83.6(11) . .
O10 W9 O37 90.4(12) . .
O10 W9 O47 155.3(12) . .
O37 W9 O5 72.0(11) . .
O38 W9 O3 103.8(14) . .
O38 W9 O5 169.0(12) . .
O38 W9 O10 104.3(14) . .
O38 W9 O37 99.9(14) . .
O38 W9 O47 100.4(14) . .
O47 W9 O3 86.7(13) . .
O47 W9 O5 72.1(11) . .
O47 W9 O37 86.4(12) . .
O11 W10 O7 85.0(10) . .
O11 W10 O60 84.4(13) . .
O21 W10 O7 72.2(11) . .
O21 W10 O11 91.0(12) . .
O21 W10 O60 154.5(13) . .
O60 W10 O7 82.4(12) . .
O71 W10 O7 169.9(14) . .
O71 W10 O11 104.1(15) . .
O71 W10 O21 102.9(15) . .
O71 W10 O60 102.5(16) . .
O71 W10 O82 99.6(16) . .
O82 W10 O7 71.9(11) . .
O82 W10 O11 155.7(13) . .
O82 W10 O21 88.7(13) . .
O82 W10 O60 85.4(14) . .
O21 W11 O7 72.9(10) . .
O44 W11 O7 84.3(10) . .
O44 W11 O21 86.2(12) . .
O44 W11 O61 153.9(13) . .
O46 W11 O7 87.6(12) . .
O46 W11 O21 160.5(13) . .
O46 W11 O44 92.5(13) . .
O46 W11 O61 92.4(13) . .
O46 W11 O75 104.1(16) . .
O61 W11 O7 70.3(11) . .
O61 W11 O21 80.7(12) . .
O75 W11 O7 166.4(14) . .
O75 W11 O21 95.2(15) . .
O75 W11 O44 101.8(15) . .
O75 W11 O61 101.8(15) . .
O6 W12 Yb2 85.9(7) . .
O6 W12 O9 73.6(10) . .
O6 W12 O19 82.1(11) . .
O9 W12 Yb2 56.4(6) . .
O19 W12 Yb2 137.1(8) . .
O19 W12 O9 80.7(10) . .
O30 W12 Yb2 92.4(8) . .
O30 W12 O6 155.8(11) . .
O30 W12 O9 85.3(10) . .
O30 W12 O19 82.9(12) . .
O40 W12 Yb2 23.2(10) . .
O40 W12 O6 94.7(13) . .
O40 W12 O9 79.5(12) . .
O40 W12 O19 160.0(13) . .
O40 W12 O30 93.0(13) . .
O63 W12 Yb2 127.0(13) . .
O63 W12 O6 99.1(15) . .
O63 W12 O9 172.2(14) . .
O63 W12 O19 95.7(15) . .
O63 W12 O30 101.1(15) . .
O63 W12 O40 104.3(17) . .
O18 W13 O2 73.5(10) . .
O33 W13 O2 75.5(10) . .
O33 W13 O18 91.5(12) . .
O33 W13 O52 91.9(12) . .
O33 W13 O55 156.0(12) . .
O50 W13 O2 172.1(14) . .
O50 W13 O18 98.9(15) . .
O50 W13 O33 103.3(15) . .
O50 W13 O52 102.4(15) . .
O50 W13 O55 100.7(15) . .
O52 W13 O2 85.4(11) . .
O52 W13 O18 157.0(12) . .
O55 W13 O2 80.7(11) . .
O55 W13 O18 84.6(12) . .
O55 W13 O52 83.1(12) . .
O16 W14 O22 82.9(11) . .
O16 W14 O72 85.8(13) . .
O16 W14 O80 155.1(14) . .
O42 W14 O16 91.9(15) . .
O42 W14 O22 88.8(13) . .
O42 W14 O72 157.5(14) . .
O42 W14 O80 91.3(15) . .
O72 W14 O22 68.7(11) . .
O78 W14 O16 103.4(15) . .
O78 W14 O22 165.4(14) . .
O78 W14 O42 103.9(17) . .
O78 W14 O72 98.4(15) . .
O78 W14 O80 99.8(16) . .
O80 W14 O22 72.5(11) . .
O80 W14 O72 81.9(13) . .
O8 W15 O2 81.9(11) . .
O18 W15 O2 76.1(11) . .
O18 W15 O8 157.7(12) . .
O18 W15 O32 89.3(12) . .
O27 W15 O2 84.7(11) . .
O27 W15 O8 88.8(12) . .
O27 W15 O18 85.5(12) . .
O27 W15 O32 159.2(12) . .
O32 W15 O2 74.5(10) . .
O32 W15 O8 88.5(12) . .
O49 W15 O2 173.7(12) . .
O49 W15 O8 101.7(14) . .
O49 W15 O18 100.6(14) . .
O49 W15 O27 100.5(14) . .
O49 W15 O32 100.2(13) . .
O30 W16 O22 85.0(10) . .
O30 W16 O54 86.3(12) . .
O30 W16 O73 158.1(12) . .
O30 W16 O80 90.1(13) . .
O54 W16 O22 83.9(11) . .
O54 W16 O73 87.1(13) . .
O54 W16 O80 158.4(13) . .
O73 W16 O22 73.6(11) . .
O73 W16 O80 88.4(13) . .
O77 W16 O22 169.4(14) . .
O77 W16 O30 104.1(15) . .
O77 W16 O54 101.8(16) . .
O77 W16 O73 97.6(16) . .
O77 W16 O80 99.7(16) . .
O80 W16 O22 74.5(11) . .
O39 W17 O7 81.6(11) . .
O39 W17 O82 156.0(13) . .
O51 W17 O7 85.3(11) . .
O51 W17 O39 88.4(12) . .
O51 W17 O61 158.6(13) . .
O51 W17 O82 84.8(14) . .
O61 W17 O7 73.4(11) . .
O61 W17 O39 90.6(13) . .
O61 W17 O82 87.6(13) . .
O65 W17 O7 171.8(12) . .
O65 W17 O39 101.8(14) . .
O65 W17 O51 102.1(15) . .
O65 W17 O61 99.1(15) . .
O65 W17 O82 102.1(15) . .
O82 W17 O7 74.9(11) . .
O12 W18 O25 73.7(11) . .
O12 W18 O67 83.3(14) . .
O19 W18 O12 90.7(13) . .
O19 W18 O25 85.3(11) . .
O19 W18 O54 87.7(13) . .
O19 W18 O67 156.2(14) . .
O54 W18 O12 157.1(13) . .
O54 W18 O25 83.4(11) . .
O54 W18 O67 88.9(14) . .
O57 W18 O12 100.6(14) . .
O57 W18 O19 104.7(15) . .
O57 W18 O25 168.8(13) . .
O57 W18 O54 101.9(15) . .
O57 W18 O67 99.1(16) . .
O67 W18 O25 70.9(12) . .
O4 W19 Yb1 56.2(6) . .
O26 W19 Yb1 83.9(10) . .
O26 W19 O4 71.7(11) . .
O26 W19 O35 83.9(12) . .
O26 W19 O39 153.7(13) . .
O28 W19 Yb1 123.8(10) . .
O28 W19 O4 170.4(11) . .
O28 W19 O26 98.7(14) . .
O28 W19 O35 97.7(12) . .
O28 W19 O39 105.1(13) . .
O35 W19 Yb1 138.1(7) . .
O35 W19 O4 81.9(10) . .
O36 W19 Yb1 25.4(10) . .
O36 W19 O4 81.7(12) . .
O36 W19 O26 92.8(14) . .
O36 W19 O28 98.9(15) . .
O36 W19 O35 163.4(13) . .
O36 W19 O39 94.5(13) . .
O39 W19 Yb1 92.0(9) . .
O39 W19 O4 84.4(11) . .
O39 W19 O35 82.0(11) . .
O52 W20 O22 85.5(11) . .
O52 W20 O68 83.5(13) . .
O52 W20 O73 156.6(13) . .
O66 W20 O22 172.7(15) . .
O66 W20 O52 101.1(17) . .
O66 W20 O68 102.8(17) . .
O66 W20 O72 103.8(17) . .
O66 W20 O73 101.4(17) . .
O68 W20 O22 80.9(12) . .
O72 W20 O22 72.7(12) . .
O72 W20 O52 92.2(13) . .
O72 W20 O68 153.5(14) . .
O72 W20 O73 88.7(14) . .
O73 W20 O22 72.5(11) . .
O73 W20 O68 85.4(13) . .
O55 W21 O25 83.2(11) . .
O55 W21 O56 91.3(13) . .
O56 W21 O25 73.1(12) . .
O67 W21 O25 75.5(13) . .
O67 W21 O55 158.6(14) . .
O67 W21 O56 83.9(15) . .
O67 W21 O68 90.3(15) . .
O68 W21 O25 83.1(12) . .
O68 W21 O55 85.8(13) . .
O68 W21 O56 156.2(14) . .
O84 W21 O25 173.4(13) . .
O84 W21 O55 102.7(15) . .
O84 W21 O56 103.6(16) . .
O84 W21 O67 98.6(16) . .
O84 W21 O68 100.1(16) . .
O34 W22 O24 83.7(13) . .
O59 W22 O24 72.3(13) . .
O59 W22 O34 156.0(15) . .
O59 W22 O62 88.1(14) . .
O60 W22 O24 83.7(13) . .
O60 W22 O34 86.8(15) . .
O60 W22 O59 89.0(14) . .
O60 W22 O62 155.6(14) . .
O62 W22 O24 72.4(12) . .
O62 W22 O34 86.1(14) . .
O79 W22 O24 171.9(17) . .
O79 W22 O34 101.9(18) . .
O79 W22 O59 102.1(18) . .
O79 W22 O60 102.3(19) . .
O79 W22 O62 102.0(18) . .
W4 Yb1 W19 52.49(5) . .
C1 Yb1 W4 121.1(9) . .
C1 Yb1 W19 84.2(9) . .
C5 Yb1 W4 129.7(11) . .
C5 Yb1 W19 173.3(11) . .
C5 Yb1 C1 98.2(15) . .
O23 Yb1 W4 18.1(8) . .
O23 Yb1 W19 64.8(8) . .
O23 Yb1 C1 115.3(11) . .
O23 Yb1 C5 119.2(13) . .
O23 Yb1 O36 73.7(11) . .
O23 Yb1 O46 124.1(10) . .
O23 Yb1 O81 73.6(11) . .
O23 Yb1 O83 139.3(11) . .
O23 Yb1 O85 134.7(13) . .
O23 Yb1 O89 76.6(11) . .
O29 Yb1 W4 71.9(7) . .
O29 Yb1 W19 103.8(7) . .
O29 Yb1 C1 166.7(11) . .
O29 Yb1 C5 72.7(14) . .
O29 Yb1 O23 78.0(10) . .
O29 Yb1 O36 122.4(10) . .
O29 Yb1 O46 75.0(10) . .
O29 Yb1 O81 74.7(11) . .
O29 Yb1 O83 79.9(11) . .
O29 Yb1 O85 147.4(12) . .
O29 Yb1 O89 139.7(11) . .
O36 Yb1 W4 65.7(7) . .
O36 Yb1 W19 18.6(8) . .
O36 Yb1 C1 65.7(12) . .
O36 Yb1 C5 163.4(14) . .
O36 Yb1 O81 138.0(11) . .
O36 Yb1 O85 76.2(12) . .
O36 Yb1 O89 78.9(11) . .
O46 Yb1 W4 106.1(7) . .
O46 Yb1 W19 75.6(7) . .
O46 Yb1 C1 97.2(11) . .
O46 Yb1 C5 97.8(13) . .
O46 Yb1 O36 81.2(10) . .
O46 Yb1 O81 139.8(11) . .
O46 Yb1 O85 82.8(12) . .
O46 Yb1 O89 145.3(11) . .
O81 Yb1 W4 88.8(8) . .
O81 Yb1 W19 137.5(8) . .
O81 Yb1 C1 106.7(12) . .
O81 Yb1 C5 47.8(13) . .
O81 Yb1 O89 68.4(11) . .
O83 Yb1 W4 147.3(9) . .
O83 Yb1 W19 154.8(9) . .
O83 Yb1 C1 88.4(13) . .
O83 Yb1 C5 20.3(13) . .
O83 Yb1 O36 146.5(11) . .
O83 Yb1 O46 81.4(11) . .
O83 Yb1 O81 67.8(12) . .
O83 Yb1 O85 73.3(13) . .
O83 Yb1 O89 100.2(11) . .
O85 Yb1 W4 138.5(10) . .
O85 Yb1 W19 93.3(10) . .
O85 Yb1 C1 19.5(12) . .
O85 Yb1 C5 87.2(15) . .
O85 Yb1 O81 110.6(12) . .
O85 Yb1 O89 65.0(12) . .
O89 Yb1 W4 91.2(8) . .
O89 Yb1 W19 92.9(8) . .
O89 Yb1 C1 48.5(11) . .
O89 Yb1 C5 93.4(14) . .
W6 Yb2 W12 52.68(5) . .
C4 Yb2 W6 129.6(10) . .
C4 Yb2 W12 175.0(10) . .
C4 Yb2 C8 98.9(15) . .
C8 Yb2 W6 120.5(10) . .
C8 Yb2 W12 82.2(10) . .
O15 Yb2 W6 17.8(8) . .
O15 Yb2 W12 66.1(8) . .
O15 Yb2 C4 117.2(13) . .
O15 Yb2 C8 117.4(12) . .
O15 Yb2 O40 75.3(11) . .
O15 Yb2 O42 123.9(12) . .
O15 Yb2 O43 78.8(11) . .
O15 Yb2 O74 72.7(11) . .
O15 Yb2 O86 136.4(12) . .
O15 Yb2 O87 137.3(12) . .
O15 Yb2 O88 79.3(12) . .
O40 Yb2 W6 65.2(8) . .
O40 Yb2 W12 17.0(8) . .
O40 Yb2 C4 163.9(14) . .
O40 Yb2 C8 65.3(12) . .
O40 Yb2 O74 138.8(11) . .
O40 Yb2 O86 74.0(11) . .
O40 Yb2 O88 79.7(12) . .
O42 Yb2 W6 106.4(9) . .
O42 Yb2 W12 75.3(9) . .
O42 Yb2 C4 99.7(13) . .
O42 Yb2 C8 94.8(12) . .
O42 Yb2 O40 79.4(12) . .
O42 Yb2 O74 140.9(11) . .
O42 Yb2 O86 79.5(12) . .
O42 Yb2 O88 142.7(13) . .
O43 Yb2 W6 74.3(7) . .
O43 Yb2 W12 104.6(8) . .
O43 Yb2 C4 73.1(14) . .
O43 Yb2 C8 163.7(12) . .
O43 Yb2 O40 121.2(11) . .
O43 Yb2 O42 73.1(11) . .
O43 Yb2 O74 76.9(10) . .
O43 Yb2 O86 144.4(11) . .
O43 Yb2 O88 144.0(12) . .
O74 Yb2 W6 88.7(7) . .
O74 Yb2 W12 137.4(7) . .
O74 Yb2 C4 47.0(12) . .
O74 Yb2 C8 108.4(12) . .
O86 Yb2 W6 136.5(9) . .
O86 Yb2 W12 89.7(9) . .
O86 Yb2 C4 89.9(14) . .
O86 Yb2 C8 19.3(12) . .
O86 Yb2 O74 114.1(11) . .
O87 Yb2 W6 147.0(9) . .
O87 Yb2 W12 155.4(9) . .
O87 Yb2 C4 20.5(12) . .
O87 Yb2 C8 89.6(13) . .
O87 Yb2 O40 147.2(12) . .
O87 Yb2 O42 82.3(13) . .
O87 Yb2 O43 78.2(12) . .
O87 Yb2 O74 67.3(12) . .
O87 Yb2 O86 76.0(12) . .
O87 Yb2 O88 99.7(13) . .
O88 Yb2 W6 92.1(9) . .
O88 Yb2 W12 92.1(9) . .
O88 Yb2 C4 92.3(15) . .
O88 Yb2 C8 48.3(13) . .
O88 Yb2 O74 69.5(12) . .
O88 Yb2 O86 65.3(12) . .
O4 P1 O5 111.2(15) . .
O7 P1 O4 109.3(15) . .
O7 P1 O5 109.7(14) . .
O7 P1 O24 107.4(16) . .
O24 P1 O4 110.2(15) . .
O24 P1 O5 109.0(17) . .
O2 P2 O9 111.4(16) . .
O2 P2 O22 108.4(14) . .
O2 P2 O25 107.0(16) . .
O9 P2 O22 111.8(15) . .
O9 P2 O25 112.0(14) . .
O25 P2 O22 106.0(15) . .
C2 C1 Yb1 83(3) . .
O76 C1 Yb1 155(4) . .
O76 C1 C2 120(5) . .
O85 C1 Yb1 39(3) . .
O85 C1 C2 119(5) . .
O85 C1 O76 120(5) . .
C1 C2 H2 108.0 . .
C3 C2 C1 111(5) . .
C3 C2 H2 108.0 . .
O89 C2 C1 110(4) . .
O89 C2 H2 108.0 . .
O89 C2 C3 112(4) . .
C2 C3 H3 112.2 . .
C4 C3 C2 109(5) . .
C4 C3 H3 112.2 . .
O74 C3 C2 109(4) . .
O74 C3 H3 112.2 . .
O74 C3 C4 102(4) . .
C3 C4 Yb2 90(3) . .
O69 C4 Yb2 159(4) . .
O69 C4 C3 110(5) . .
O87 C4 Yb2 40(3) . .
O87 C4 C3 129(6) . .
O87 C4 O69 121(5) . .
C6 C5 Yb1 84(4) . .
O1 C5 Yb1 158(5) . .
O1 C5 C6 116(6) . .
O83 C5 Yb1 40(3) . .
O83 C5 C6 123(6) . .
O83 C5 O1 122(6) . .
C5 C6 H6 107.5 . .
C5 C6 C7 114(5) . .
C7 C6 H6 107.5 . .
O81 C6 C5 109(4) . .
O81 C6 H6 107.5 . .
O81 C6 C7 111(5) . .
C6 C7 H7 108.7 . .
C8 C7 C6 115(5) . .
C8 C7 H7 108.7 . .
O88 C7 C6 108(4) . .
O88 C7 H7 108.7 . .
O88 C7 C8 107(4) . .
C7 C8 Yb2 81(3) . .
O86 C8 Yb2 41(3) . .
O86 C8 C7 121(5) . .
O86 C8 O90 122(5) . .
O90 C8 Yb2 155(4) . .
O90 C8 C7 117(5) . .
H9A C9 H9B 109.5 . .
H9A C9 H9C 109.5 . .
H9B C9 H9C 109.5 . .
N1 C9 H9A 109.5 . .
N1 C9 H9B 109.5 . .
N1 C9 H9C 109.5 . .
H10A C10 H10B 109.5 . .
H10A C10 H10C 109.5 . .
H10B C10 H10C 109.5 . .
N1 C10 H10A 109.5 . .
N1 C10 H10B 109.5 . .
N1 C10 H10C 109.5 . .
H11A C11 H11B 109.5 . .
H11A C11 H11C 109.5 . .
H11B C11 H11C 109.5 . .
N1 C11 H11A 109.5 . .
N1 C11 H11B 109.5 . .
N1 C11 H11C 109.5 . .
H12A C12 H12B 109.5 . .
H12A C12 H12C 109.5 . .
H12B C12 H12C 109.5 . .
N1 C12 H12A 109.5 . .
N1 C12 H12B 109.5 . .
N1 C12 H12C 109.5 . .
H13A C13 H13B 109.5 . .
H13A C13 H13C 109.5 . .
H13B C13 H13C 109.5 . .
N2 C13 H13A 109.5 . .
N2 C13 H13B 109.5 . .
N2 C13 H13C 109.5 . .
H14A C14 H14B 109.5 . .
H14A C14 H14C 109.5 . .
H14B C14 H14C 109.5 . .
N2 C14 H14A 109.5 . .
N2 C14 H14B 109.5 . .
N2 C14 H14C 109.5 . .
H15A C15 H15B 109.5 . .
H15A C15 H15C 109.5 . .
H15B C15 H15C 109.5 . .
N2 C15 H15A 109.5 . .
N2 C15 H15B 109.5 . .
N2 C15 H15C 109.5 . .
H16A C16 H16B 109.5 . .
H16A C16 H16C 109.5 . .
H16B C16 H16C 109.5 . .
N2 C16 H16A 109.5 . .
N2 C16 H16B 109.5 . .
N2 C16 H16C 109.5 . .
H17A C17 H17B 109.5 . .
H17A C17 H17C 109.5 . .
H17B C17 H17C 109.5 . .
N3 C17 H17A 109.5 . .
N3 C17 H17B 109.5 . .
N3 C17 H17C 109.5 . .
H18A C18 H18B 109.5 . .
H18A C18 H18C 109.5 . .
H18B C18 H18C 109.5 . .
N3 C18 H18A 109.5 . .
N3 C18 H18B 109.5 . .
N3 C18 H18C 109.5 . .
H19A C19 H19B 109.5 . .
H19A C19 H19C 109.5 . .
H19B C19 H19C 109.5 . .
N3 C19 H19A 109.5 . .
N3 C19 H19B 109.5 . .
N3 C19 H19C 109.5 . .
H20A C20 H20B 109.5 . .
H20A C20 H20C 109.5 . .
H20B C20 H20C 109.5 . .
N3 C20 H20A 109.5 . .
N3 C20 H20B 109.5 . .
N3 C20 H20C 109.5 . .
H21A C21 H21B 109.5 . .
H21A C21 H21C 109.5 . .
H21B C21 H21C 109.5 . .
N4 C21 H21A 109.5 . .
N4 C21 H21B 109.5 . .
N4 C21 H21C 109.5 . .
H22A C22 H22B 109.5 . .
H22A C22 H22C 109.5 . .
H22B C22 H22C 109.5 . .
N4 C22 H22A 109.5 . .
N4 C22 H22B 109.5 . .
N4 C22 H22C 109.5 . .
H23A C23 H23B 109.5 . .
H23A C23 H23C 109.5 . .
H23B C23 H23C 109.5 . .
N4 C23 H23A 109.5 . .
N4 C23 H23B 109.5 . .
N4 C23 H23C 109.5 . .
H24A C24 H24B 109.5 . .
H24A C24 H24C 109.5 . .
H24B C24 H24C 109.5 . .
N4 C24 H24A 109.5 . .
N4 C24 H24B 109.5 . .
N4 C24 H24C 109.5 . .
H25A C25 H25B 109.5 . .
H25A C25 H25C 109.5 . .
H25B C25 H25C 109.5 . .
N5 C25 H25A 109.5 . .
N5 C25 H25B 109.5 . .
N5 C25 H25C 109.5 . .
H26A C26 H26B 109.5 . .
H26A C26 H26C 109.5 . .
H26B C26 H26C 109.5 . .
N5 C26 H26A 109.5 . .
N5 C26 H26B 109.5 . .
N5 C26 H26C 109.5 . .
H27A C27 H27B 109.5 . .
H27A C27 H27C 109.5 . .
H27B C27 H27C 109.5 . .
N5 C27 H27A 109.5 . .
N5 C27 H27B 109.5 . .
N5 C27 H27C 109.5 . .
H28A C28 H28B 109.5 . .
H28A C28 H28C 109.5 . .
H28B C28 H28C 109.5 . .
N5 C28 H28A 109.5 . .
N5 C28 H28B 109.5 . .
N5 C28 H28C 109.5 . .
H29A C29 H29B 109.5 . .
H29A C29 H29C 109.5 . .
H29B C29 H29C 109.5 . .
N6 C29 H29A 109.5 . .
N6 C29 H29B 109.5 . .
N6 C29 H29C 109.5 . .
H30A C30 H30B 109.5 . .
H30A C30 H30C 109.5 . .
H30B C30 H30C 109.5 . .
N6 C30 H30A 109.5 . .
N6 C30 H30B 109.5 . .
N6 C30 H30C 109.5 . .
H31A C31 H31B 109.5 . .
H31A C31 H31C 109.5 . .
H31B C31 H31C 109.5 . .
N6 C31 H31A 109.5 . .
N6 C31 H31B 109.5 . .
N6 C31 H31C 109.5 . .
H32A C32 H32B 109.5 . .
H32A C32 H32C 109.5 . .
H32B C32 H32C 109.5 . .
N6 C32 H32A 109.5 . .
N6 C32 H32B 109.5 . .
N6 C32 H32C 109.5 . .
W5 O2 W13 88.1(8) . .
W15 O2 W5 88.8(8) . .
W15 O2 W13 87.4(8) . .
P2 O2 W5 124.7(16) . .
P2 O2 W13 127.5(16) . .
P2 O2 W15 127.5(14) . .
W9 O3 W1 149.4(17) . .
W4 O4 W19 90.9(9) . .
P1 O4 W4 128.2(14) . .
P1 O4 W19 128.1(14) . .
W7 O5 W2 90.4(8) . .
W9 O5 W2 88.4(9) . .
W9 O5 W7 90.5(9) . .
P1 O5 W2 126.3(16) . .
P1 O5 W7 125.1(16) . .
P1 O5 W9 124.9(14) . .
W6 O6 W12 118.9(12) . .
W11 O7 W10 88.5(8) . .
W17 O7 W10 87.8(8) . .
W17 O7 W11 90.9(8) . .
P1 O7 W10 124.6(15) . .
P1 O7 W11 125.0(15) . .
P1 O7 W17 128.0(13) . .
W6 O8 W15 151.8(17) . .
W12 O9 W6 90.6(9) . .
P2 O9 W6 127.5(15) . .
P2 O9 W12 128.8(15) . .
W9 O10 W4 154.0(16) . .
W2 O11 W10 151.8(17) . .
W18 O12 W8 124.7(16) . .
W8 O14 W6 154.0(18) . .
W6 O15 Yb2 139.6(16) . .
W5 O16 W14 144.5(18) . .
W1 O17 W3 122.8(16) . .
W15 O18 W13 122.2(15) . .
W18 O19 W12 150.6(16) . .
W2 O20 W7 127.6(15) . .
W10 O21 W11 126.4(14) . .
W16 O22 W14 89.2(8) . .
W16 O22 W20 88.9(8) . .
W20 O22 W14 89.5(8) . .
P2 O22 W14 123.3(15) . .
P2 O22 W16 125.3(13) . .
P2 O22 W20 128.8(15) . .
W4 O23 Yb1 138.1(16) . .
W3 O24 W1 87.8(10) . .
W22 O24 W1 89.7(10) . .
W22 O24 W3 90.3(10) . .
P1 O24 W1 123.2(16) . .
P1 O24 W3 124.7(17) . .
P1 O24 W22 129.2(17) . .
W18 O25 W8 88.1(9) . .
W21 O25 W8 90.6(9) . .
W21 O25 W18 90.7(9) . .
P2 O25 W8 122.4(14) . .
P2 O25 W18 123.0(15) . .
P2 O25 W21 130.4(15) . .
W19 O26 W4 123.5(16) . .
W15 O27 W8 146.6(17) . .
W7 O29 Yb1 154.1(15) . .
W16 O30 W12 152.0(17) . .
W15 O32 W5 124.0(14) . .
W13 O33 W5 125.1(14) . .
W2 O34 W22 149(2) . .
W3 O35 W19 151.0(14) . .
W19 O36 Yb1 135.9(16) . .
W9 O37 W7 126.2(15) . .
W17 O39 W19 154.3(17) . .
W12 O40 Yb2 139.8(17) . .
W14 O42 Yb2 156.7(19) . .
W5 O43 Yb2 160.3(16) . .
W11 O44 W7 144.4(16) . .
W11 O46 Yb1 157.5(16) . .
W9 O47 W2 128.7(16) . .
W1 O48 W4 151.3(14) . .
W17 O51 W3 146.0(18) . .
W20 O52 W13 153.2(17) . .
W18 O54 W16 149.9(18) . .
W21 O55 W13 152.2(17) . .
W8 O56 W21 124.9(18) . .
W22 O59 W3 126.7(19) . .
W22 O60 W10 152(2) . .
W17 O61 W11 125.4(17) . .
W22 O62 W1 127.3(16) . .
W21 O67 W18 122.9(19) . .
W21 O68 W20 152.2(19) . .
W20 O72 W14 129.2(16) . .
W20 O73 W16 124.5(17) . .
C3 O74 Yb2 121(2) . .
W16 O80 W14 123.7(17) . .
C6 O81 Yb1 119(3) . .
W10 O82 W17 124.9(17) . .
C5 O83 Yb1 119(4) . .
C1 O85 Yb1 121(3) . .
C8 O86 Yb2 120(3) . .
C4 O87 Yb2 119(4) . .
C7 O88 Yb2 117(3) . .
C2 O89 Yb1 114(2) . .
C9 N1 C10 109.7(14) . .
C11 N1 C9 109.3(14) . .
C11 N1 C10 109.4(14) . .
C11 N1 C12 109.3(14) . .
C12 N1 C9 109.8(14) . .
C12 N1 C10 109.3(14) . .
C13 N2 C14 109.4(13) . .
C13 N2 C15 109.8(13) . .
C13 N2 C16 109.6(13) . .
C15 N2 C14 109.1(13) . .
C16 N2 C14 109.9(13) . .
C16 N2 C15 109.0(13) . .
C17 N3 C20 108.5(13) . .
C18 N3 C17 110.1(13) . .
C18 N3 C19 109.8(13) . .
C18 N3 C20 110.1(13) . .
C19 N3 C17 109.2(13) . .
C19 N3 C20 109.0(13) . .
C21 N4 C24 109.8(14) . .
C22 N4 C21 108.9(14) . .
C22 N4 C24 109.5(14) . .
C23 N4 C21 109.6(14) . .
C23 N4 C22 110.1(14) . .
C23 N4 C24 109.0(14) . .
C25 N5 C26 109.8(14) . .
C25 N5 C27 110.0(14) . .
C25 N5 C28 108.9(14) . .
C26 N5 C27 109.6(14) . .
C26 N5 C28 109.2(14) . .
C27 N5 C28 109.3(14) . .
C30 N6 C29 109.2(14) . .
C30 N6 C31 109.4(14) . .
C31 N6 C29 109.5(14) . .
C32 N6 C29 109.3(14) . .
C32 N6 C30 110.1(14) . .
C32 N6 C31 109.3(14) . .

loop_
_geom_bond_atom_site_label_1
_geom_bond_atom_site_label_2
_geom_bond_distance
_geom_bond_site_symmetry_2
W1 O3 1.91(3) .
W1 O17 1.89(3) .
W1 O24 2.47(3) .
W1 O45 1.69(3) .
W1 O48 1.83(3) .
W1 O62 1.92(3) .
W2 O5 2.47(3) .
W2 O11 1.90(3) .
W2 O20 1.90(3) .
W2 O34 1.91(4) .
W2 O47 1.89(3) .
W2 O58 1.72(3) .
W3 O17 1.99(3) .
W3 O24 2.44(3) .
W3 O35 1.86(3) .
W3 O51 1.96(3) .
W3 O59 1.93(3) .
W3 O70 1.73(3) .
W4 Yb1 3.793(3) .
W4 O4 2.35(3) .
W4 O10 1.94(3) .
W4 O23 1.76(3) .
W4 O26 1.92(3) .
W4 O48 2.04(3) .
W4 O53 1.73(3) .
W5 O2 2.49(3) .
W5 O13 1.69(4) .
W5 O16 1.87(3) .
W5 O32 1.95(3) .
W5 O33 2.12(3) .
W5 O43 1.73(3) .
W6 Yb2 3.785(3) .
W6 O6 1.94(2) .
W6 O8 1.91(3) .
W6 O9 2.36(3) .
W6 O14 2.06(4) .
W6 O15 1.79(3) .
W6 O41 1.66(3) .
W7 O5 2.42(3) .
W7 O20 1.97(3) .
W7 O29 1.80(3) .
W7 O31 1.71(3) .
W7 O37 1.95(3) .
W7 O44 1.95(3) .
W8 O12 1.93(3) .
W8 O14 1.80(4) .
W8 O25 2.45(3) .
W8 O27 1.94(3) .
W8 O56 1.92(3) .
W8 O64 1.75(4) .
W9 O3 1.89(3) .
W9 O5 2.41(2) .
W9 O10 1.88(3) .
W9 O37 1.90(3) .
W9 O38 1.64(3) .
W9 O47 1.89(3) .
W10 O7 2.53(3) .
W10 O11 1.91(3) .
W10 O21 1.91(3) .
W10 O60 1.94(3) .
W10 O71 1.69(4) .
W10 O82 1.90(3) .
W11 O7 2.46(3) .
W11 O21 1.98(3) .
W11 O44 1.85(3) .
W11 O46 1.69(3) .
W11 O61 1.98(3) .
W11 O75 1.73(4) .
W12 Yb2 3.787(3) .
W12 O6 1.96(2) .
W12 O9 2.36(3) .
W12 O19 2.05(3) .
W12 O30 1.94(3) .
W12 O40 1.71(3) .
W12 O63 1.66(4) .
W13 O2 2.51(3) .
W13 O18 1.95(3) .
W13 O33 1.79(3) .
W13 O50 1.72(4) .
W13 O52 1.93(3) .
W13 O55 1.93(3) .
W14 O16 1.93(3) .
W14 O22 2.49(3) .
W14 O42 1.75(4) .
W14 O72 2.04(3) .
W14 O78 1.69(4) .
W14 O80 1.96(3) .
W15 O2 2.41(2) .
W15 O8 1.94(3) .
W15 O18 1.93(3) .
W15 O27 1.88(3) .
W15 O32 1.93(3) .
W15 O49 1.71(3) .
W16 O22 2.41(2) .
W16 O30 1.90(3) .
W16 O54 1.91(3) .
W16 O73 1.93(3) .
W16 O77 1.64(3) .
W16 O80 1.94(3) .
W17 O7 2.38(2) .
W17 O39 1.90(3) .
W17 O51 1.87(3) .
W17 O61 1.90(3) .
W17 O65 1.73(3) .
W17 O82 1.94(3) .
W18 O12 1.92(3) .
W18 O19 1.84(3) .
W18 O25 2.44(3) .
W18 O54 1.90(3) .
W18 O57 1.73(4) .
W18 O67 2.03(4) .
W19 Yb1 3.795(3) .
W19 O4 2.36(3) .
W19 O26 1.89(3) .
W19 O28 1.75(3) .
W19 O35 2.02(3) .
W19 O36 1.74(3) .
W19 O39 1.91(3) .
W20 O22 2.46(3) .
W20 O52 1.87(3) .
W20 O66 1.69(4) .
W20 O68 1.94(3) .
W20 O72 1.81(3) .
W20 O73 1.93(3) .
W21 O25 2.36(3) .
W21 O55 1.89(3) .
W21 O56 1.94(3) .
W21 O67 1.86(4) .
W21 O68 1.88(3) .
W21 O84 1.70(4) .
W22 O24 2.39(3) .
W22 O34 1.93(4) .
W22 O59 1.90(3) .
W22 O60 1.87(3) .
W22 O62 1.91(3) .
W22 O79 1.66(5) .
Yb1 C1 3.18(5) .
Yb1 C5 3.12(7) .
Yb1 O23 2.29(3) .
Yb1 O29 2.25(3) .
Yb1 O36 2.34(3) .
Yb1 O46 2.34(3) .
Yb1 O81 2.41(3) .
Yb1 O83 2.32(3) .
Yb1 O85 2.35(4) .
Yb1 O89 2.48(3) .
Yb2 C4 3.05(7) .
Yb2 C8 3.16(6) .
Yb2 O15 2.24(3) .
Yb2 O40 2.31(3) .
Yb2 O42 2.28(4) .
Yb2 O43 2.26(3) .
Yb2 O74 2.42(3) .
Yb2 O86 2.39(4) .
Yb2 O87 2.25(4) .
Yb2 O88 2.36(4) .
P1 O4 1.54(3) .
P1 O5 1.54(3) .
P1 O7 1.52(2) .
P1 O24 1.53(3) .
P2 O2 1.49(3) .
P2 O9 1.52(3) .
P2 O22 1.54(2) .
P2 O25 1.54(3) .
C1 C2 1.48(4) .
C1 O76 1.25(6) .
C1 O85 1.24(6) .
C2 H2 0.9800 .
C2 C3 1.48(4) .
C2 O89 1.46(6) .
C3 H3 0.9800 .
C3 C4 1.48(4) .
C3 O74 1.42(5) .
C4 O69 1.29(7) .
C4 O87 1.23(6) .
C5 C6 1.48(4) .
C5 O1 1.28(7) .
C5 O83 1.24(6) .
C6 H6 0.9800 .
C6 C7 1.49(4) .
C6 O81 1.40(6) .
C7 H7 0.9800 .
C7 C8 1.49(4) .
C7 O88 1.46(6) .
C8 O86 1.20(6) .
C8 O90 1.30(7) .
C9 H9A 0.9600 .
C9 H9B 0.9600 .
C9 H9C 0.9600 .
C9 N1 1.470(14) .
C10 H10A 0.9600 .
C10 H10B 0.9600 .
C10 H10C 0.9600 .
C10 N1 1.471(14) .
C11 H11A 0.9600 .
C11 H11B 0.9600 .
C11 H11C 0.9600 .
C11 N1 1.469(14) .
C12 H12A 0.9600 .
C12 H12B 0.9600 .
C12 H12C 0.9600 .
C12 N1 1.470(14) .
C13 H13A 0.9600 .
C13 H13B 0.9600 .
C13 H13C 0.9600 .
C13 N2 1.467(14) .
C14 H14A 0.9600 .
C14 H14B 0.9600 .
C14 H14C 0.9600 .
C14 N2 1.470(10) .
C15 H15A 0.9600 .
C15 H15B 0.9600 .
C15 H15C 0.9600 .
C15 N2 1.469(10) .
C16 H16A 0.9600 .
C16 H16B 0.9600 .
C16 H16C 0.9600 .
C16 N2 1.469(14) .
C17 H17A 0.9600 .
C17 H17B 0.9600 .
C17 H17C 0.9600 .
C17 N3 1.468(10) .
C18 H18A 0.9600 .
C18 H18B 0.9600 .
C18 H18C 0.9600 .
C18 N3 1.462(14) .
C19 H19A 0.9600 .
C19 H19B 0.9600 .
C19 H19C 0.9600 .
C19 N3 1.467(14) .
C20 H20A 0.9600 .
C20 H20B 0.9600 .
C20 H20C 0.9600 .
C20 N3 1.472(10) .
C21 H21A 0.9600 .
C21 H21B 0.9600 .
C21 H21C 0.9600 .
C21 N4 1.466(14) .
C22 H22A 0.9600 .
C22 H22B 0.9600 .
C22 H22C 0.9600 .
C22 N4 1.465(14) .
C23 H23A 0.9600 .
C23 H23B 0.9600 .
C23 H23C 0.9600 .
C23 N4 1.465(14) .
C24 H24A 0.9600 .
C24 H24B 0.9600 .
C24 H24C 0.9600 .
C24 N4 1.467(14) .
C25 H25A 0.9600 .
C25 H25B 0.9600 .
C25 H25C 0.9600 .
C25 N5 1.469(14) .
C26 H26A 0.9600 .
C26 H26B 0.9600 .
C26 H26C 0.9600 .
C26 N5 1.470(14) .
C27 H27A 0.9600 .
C27 H27B 0.9600 .
C27 H27C 0.9600 .
C27 N5 1.470(14) .
C28 H28A 0.9600 .
C28 H28B 0.9600 .
C28 H28C 0.9600 .
C28 N5 1.472(14) .
C29 H29A 0.9600 .
C29 H29B 0.9600 .
C29 H29C 0.9600 .
C29 N6 1.471(14) .
C30 H30A 0.9600 .
C30 H30B 0.9600 .
C30 H30C 0.9600 .
C30 N6 1.470(14) .
C31 H31A 0.9600 .
C31 H31B 0.9600 .
C31 H31C 0.9600 .
C31 N6 1.470(14) .
C32 H32A 0.9600 .
C32 H32B 0.9600 .
C32 H32C 0.9600 .
C32 N6 1.469(14) .
